data_7153027
loop_
_publ_author_name
'Goel, Atul'
'Taneja, Gaurav'
'Raghuvanshi, Ashutosh'
'Kant, Ruchir'
'Maulik, Prakas R.'

_publ_section_title
;
 Diversity-oriented general protocol for the synthesis of privileged
 oxygen scaffolds: pyrones, coumarins, benzocoumarins and
 naphthocoumarins.
;
_journal_issue 32
_journal_name_full 'Organic &amp; biomolecular chemistry'
_journal_page_first 5239
_journal_page_last 5253
_journal_paper_doi 10.1039/c3ob40859k
_journal_volume 11
_journal_year 2013
_chemical_formula_moiety 'C12 H6 Cl2 N4 O2'
_chemical_formula_sum 'C12 H6 Cl2 N4 O2'
_chemical_formula_weight 309.11
_chemical_melting_point 241
_chemical_name_common Benzofuran
_chemical_name_systematic
;
3-amino-6,7-dichloro-5-hydroxybenzofuran-2,4-dicarbonitrile
;
_space_group_IT_number 15
_symmetry_cell_setting monoclinic
_symmetry_space_group_name_Hall '-C 2yc'
_symmetry_space_group_name_H-M 'C 1 2/c 1'
_atom_sites_solution_hydrogens geom
_atom_sites_solution_primary direct
_atom_sites_solution_secondary difmap
_audit_creation_method SHELXL-97
_cell_angle_alpha 90.00
_cell_angle_beta 109.5930(10)
_cell_angle_gamma 90.00
_cell_formula_units_Z 8
_cell_length_a 20.542(2)
_cell_length_b 7.5120(10)
_cell_length_c 18.182(2)
_cell_measurement_reflns_used 1471
_cell_measurement_temperature 293(2)
_cell_measurement_theta_max 32.4553
_cell_measurement_theta_min 3.2686
_cell_volume 2643.2(5)
_computing_cell_refinement
;
CrysAlisPro, Oxford Diffraction Ltd.,
Version 1.171.33.52 (release 06-11-2009 CrysAlis171 .NET)
(compiled Nov 6 2009,16:24:50)
;
_computing_data_collection
;
CrysAlisPro, Oxford Diffraction Ltd.,
Version 1.171.33.52 (release 06-11-2009 CrysAlis171 .NET)
(compiled Nov 6 2009,16:24:50)
;
_computing_data_reduction
;
CrysAlisPro, Oxford Diffraction Ltd.,
Version 1.171.33.52 (release 06-11-2009 CrysAlis171 .NET)
(compiled Nov 6 2009,16:24:50)
;
_computing_molecular_graphics 'SHELXTL-NT(Bruker, 1997)'
_computing_publication_material 'SHELXTL-NT(Bruker, 1997)'
_computing_structure_refinement 'SHELXTL-NT(Bruker, 1997)'
_computing_structure_solution 'SHELXTL-NT(Bruker, 1997)'
_diffrn_ambient_temperature 293(2)
_diffrn_detector_area_resol_mean 16.0938
_diffrn_measured_fraction_theta_full 0.895
_diffrn_measured_fraction_theta_max 0.895
_diffrn_measurement_device_type 'Xcalibur, Eos'
_diffrn_measurement_method '\w scans'
_diffrn_radiation_monochromator graphite
_diffrn_radiation_source 'Enhance (Mo) X-ray Source'
_diffrn_radiation_type MoK\a
_diffrn_radiation_wavelength 0.7107
_diffrn_reflns_av_R_equivalents 0.0537
_diffrn_reflns_av_sigmaI/netI 0.0705
_diffrn_reflns_limit_h_max 30
_diffrn_reflns_limit_h_min -29
_diffrn_reflns_limit_k_max 11
_diffrn_reflns_limit_k_min -5
_diffrn_reflns_limit_l_max 27
_diffrn_reflns_limit_l_min -10
_diffrn_reflns_number 8334
_diffrn_reflns_theta_full 32.53
_diffrn_reflns_theta_max 32.53
_diffrn_reflns_theta_min 3.27
_exptl_absorpt_coefficient_mu 0.497
_exptl_absorpt_correction_T_max 1.00000
_exptl_absorpt_correction_T_min 0.87144
_exptl_absorpt_correction_type multi-scan
_exptl_absorpt_process_details
;
CrysAlisPro, Agilent Technologies,
Version 1.171.34.49 (release 20-01-2011 CrysAlis171 .NET)
(compiled Jan 20 2011,15:58:25)
Empirical absorption correction using spherical harmonics,
implemented in SCALE3 ABSPACK scaling algorithm.
;
_exptl_crystal_colour Yellow
_exptl_crystal_density_diffrn 1.554
_exptl_crystal_density_method 'not measured'
_exptl_crystal_description 'rectangular block'
_exptl_crystal_F_000 1248
_exptl_crystal_size_max 0.200
_exptl_crystal_size_mid 0.150
_exptl_crystal_size_min 0.125
_refine_diff_density_max 0.358
_refine_diff_density_min -0.317
_refine_diff_density_rms 0.074
_refine_ls_extinction_method none
_refine_ls_goodness_of_fit_ref 0.993
_refine_ls_hydrogen_treatment constr
_refine_ls_matrix_type full
_refine_ls_number_parameters 183
_refine_ls_number_reflns 4295
_refine_ls_number_restraints 0
_refine_ls_restrained_S_all 0.993
_refine_ls_R_factor_all 0.1133
_refine_ls_R_factor_gt 0.0594
_refine_ls_shift/su_max 0.002
_refine_ls_shift/su_mean 0.000
_refine_ls_structure_factor_coef Fsqd
_refine_ls_weighting_details 'calc w=1/[\s^2^(Fo^2^)+(0.0668P)^2^+0.0000P] where P=(Fo^2^+2Fc^2^)/3'
_refine_ls_weighting_scheme calc
_refine_ls_wR_factor_gt 0.1331
_refine_ls_wR_factor_ref 0.1660
_reflns_number_gt 2448
_reflns_number_total 4295
_reflns_threshold_expression >2sigma(I)
_cod_data_source_file c3ob40859k.txt
_cod_data_source_block *****
_cod_depositor_comments
;
The following automatic conversions were performed:

'_symmetry_cell_setting' value 'Monoclinic' changed to 'monoclinic'
according to /home/saulius/struct/CIF-dictionaries/cif_core.dic
dictionary named 'cif_core.dic' version 2.4.2 from
2011-04-26.

'_refine_ls_hydrogen_treatment' value 'Constr' changed
to 'constr' according to
/home/saulius/struct/CIF-dictionaries/cif_core.dic dictionary named
'cif_core.dic' version 2.4.2 from 2011-04-26.

Automatic conversion script
Id: cif_fix_values 1891 2012-01-12 08:04:46Z andrius 
;
_cod_original_sg_symbol_H-M C2/c
_cod_database_code 7153027

loop_
_symmetry_equiv_pos_as_xyz
'x, y, z'
'-x, y, -z+1/2'
'x+1/2, y+1/2, z'
'-x+1/2, y+1/2, -z+1/2'
'-x, -y, -z'
'x, -y, z-1/2'
'-x+1/2, -y+1/2, -z'
'x+1/2, -y+1/2, z-1/2'

loop_
_atom_site_label
_atom_site_type_symbol
_atom_site_fract_x
_atom_site_fract_y
_atom_site_fract_z
_atom_site_U_iso_or_equiv
_atom_site_adp_type
_atom_site_occupancy
_atom_site_symmetry_multiplicity
_atom_site_calc_flag
_atom_site_refinement_flags
C2 C 0.85204(12) 0.1105(3) 0.00149(14) 0.0371(6) Uani 1 1 d .
C3 C 0.90209(11) 0.1889(3) 0.06264(14) 0.0339(5) Uani 1 1 d .
C4 C 1.02411(11) 0.3016(3) 0.06503(13) 0.0307(5) Uani 1 1 d .
C5 C 1.06555(11) 0.3179(3) 0.01756(13) 0.0335(5) Uani 1 1 d .
C6 C 1.04014(11) 0.2585(3) -0.06059(14) 0.0336(5) Uani 1 1 d .
C7 C 0.97545(11) 0.1819(3) -0.09183(13) 0.0318(5) Uani 1 1 d .
C8 C 0.93517(10) 0.1677(3) -0.04409(13) 0.0307(5) Uani 1 1 d .
C9 C 0.95774(10) 0.2269(3) 0.03253(12) 0.0296(5) Uani 1 1 d .
C10 C 0.78684(12) 0.0444(4) -0.00304(15) 0.0442(6) Uani 1 1 d .
C11 C 1.04967(12) 0.3646(4) 0.14407(14) 0.0384(6) Uani 1 1 d .
C13 C 0.74450(16) 0.3375(5) 0.7614(2) 0.0663(9) Uani 1 1 d .
C14 C 0.7731(2) 0.3351(6) 0.6990(2) 0.0783(11) Uani 1 1 d .
H14A H 0.8031 0.2340 0.7051 0.117 Uiso 1 1 calc R
H14B H 0.7990 0.4423 0.7006 0.117 Uiso 1 1 calc R
H14C H 0.7364 0.3274 0.6498 0.117 Uiso 1 1 calc R
Cl1 Cl 0.94464(4) 0.10260(10) -0.18560(4) 0.0487(2) Uani 1 1 d .
Cl2 Cl 1.09143(3) 0.28719(11) -0.11730(4) 0.0517(2) Uani 1 1 d .
N1 N 0.73479(11) -0.0094(4) -0.00312(14) 0.0619(7) Uani 1 1 d .
N2 N 0.90134(11) 0.2194(3) 0.13548(13) 0.0488(6) Uani 1 1 d .
H6A H 0.8661 0.1881 0.1480 0.059 Uiso 1 1 calc R
H6B H 0.9361 0.2702 0.1694 0.059 Uiso 1 1 calc R
N3 N 1.06813(13) 0.4134(3) 0.20684(13) 0.0562(7) Uani 1 1 d .
N4 N 0.72296(19) 0.3340(6) 0.8104(2) 0.1065(13) Uani 1 1 d .
O1 O 0.87109(8) 0.0952(2) -0.06558(9) 0.0364(4) Uani 1 1 d .
O2 O 1.12813(9) 0.3912(3) 0.05090(10) 0.0480(5) Uani 1 1 d .
H3 H 1.1496 0.3880 0.0202 0.072 Uiso 1 1 calc R

loop_
_atom_site_aniso_label
_atom_site_aniso_U_11
_atom_site_aniso_U_22
_atom_site_aniso_U_33
_atom_site_aniso_U_23
_atom_site_aniso_U_13
_atom_site_aniso_U_12
C2 0.0232(10) 0.0452(15) 0.0479(13) -0.0037(12) 0.0185(10) -0.0046(10)
C3 0.0262(11) 0.0395(13) 0.0399(12) 0.0016(11) 0.0161(9) -0.0023(10)
C4 0.0237(10) 0.0360(13) 0.0328(11) 0.0014(10) 0.0100(8) -0.0046(10)
C5 0.0221(10) 0.0396(13) 0.0394(12) 0.0065(11) 0.0112(9) -0.0029(10)
C6 0.0264(10) 0.0399(14) 0.0397(12) 0.0055(10) 0.0181(9) 0.0002(10)
C7 0.0270(10) 0.0373(13) 0.0319(11) 0.0021(10) 0.0112(9) -0.0008(10)
C8 0.0171(9) 0.0383(13) 0.0373(11) 0.0025(10) 0.0100(8) -0.0002(9)
C9 0.0219(9) 0.0344(12) 0.0351(11) 0.0035(10) 0.0131(8) -0.0019(9)
C10 0.0265(11) 0.0547(16) 0.0552(15) -0.0085(13) 0.0186(11) -0.0076(12)
C11 0.0301(12) 0.0440(15) 0.0411(13) 0.0070(11) 0.0119(10) -0.0048(11)
C13 0.0470(18) 0.077(2) 0.080(2) 0.0031(19) 0.0283(17) -0.0048(17)
C14 0.073(2) 0.098(3) 0.074(2) 0.001(2) 0.038(2) -0.005(2)
Cl1 0.0471(4) 0.0650(5) 0.0348(3) -0.0042(3) 0.0149(3) -0.0067(3)
Cl2 0.0427(4) 0.0713(5) 0.0531(4) 0.0006(3) 0.0322(3) -0.0128(3)
N1 0.0335(12) 0.083(2) 0.0761(18) -0.0151(16) 0.0283(12) -0.0201(13)
N2 0.0417(12) 0.0673(16) 0.0475(12) -0.0086(12) 0.0282(10) -0.0135(12)
N3 0.0583(16) 0.0668(17) 0.0395(12) -0.0029(12) 0.0113(11) -0.0113(13)
N4 0.090(3) 0.145(3) 0.113(3) -0.014(3) 0.072(2) -0.027(2)
O1 0.0217(7) 0.0469(10) 0.0416(9) -0.0018(8) 0.0121(7) -0.0069(7)
O2 0.0264(8) 0.0706(14) 0.0492(10) -0.0020(10) 0.0155(8) -0.0171(9)

loop_
_atom_type_symbol
_atom_type_description
_atom_type_scat_dispersion_real
_atom_type_scat_dispersion_imag
_atom_type_scat_source
C C 0.0033 0.0016 'International Tables Vol C Tables 4.2.6.8 and 6.1.1.4'
H H 0.0000 0.0000 'International Tables Vol C Tables 4.2.6.8 and 6.1.1.4'
N N 0.0061 0.0033 'International Tables Vol C Tables 4.2.6.8 and 6.1.1.4'
O O 0.0106 0.0060 'International Tables Vol C Tables 4.2.6.8 and 6.1.1.4'
Cl Cl 0.1484 0.1585 'International Tables Vol C Tables 4.2.6.8 and 6.1.1.4'

loop_
_geom_angle_atom_site_label_1
_geom_angle_atom_site_label_2
_geom_angle_atom_site_label_3
_geom_angle
C3 C2 O1 112.85(19)
C3 C2 C10 129.9(2)
O1 C2 C10 117.2(2)
N2 C3 C2 128.1(2)
N2 C3 C9 127.3(2)
C2 C3 C9 104.5(2)
C5 C4 C9 118.5(2)
C5 C4 C11 119.5(2)
C9 C4 C11 121.97(19)
O2 C5 C4 116.4(2)
O2 C5 C6 124.00(19)
C4 C5 C6 119.6(2)
C7 C6 C5 121.65(19)
C7 C6 Cl2 120.27(18)
C5 C6 Cl2 118.07(17)
C6 C7 C8 117.8(2)
C6 C7 Cl1 122.44(16)
C8 C7 Cl1 119.73(17)
O1 C8 C9 112.57(18)
O1 C8 C7 125.1(2)
C9 C8 C7 122.3(2)
C8 C9 C4 120.01(18)
C8 C9 C3 106.00(19)
C4 C9 C3 134.0(2)
N1 C10 C2 176.9(3)
N3 C11 C4 178.0(3)
N4 C13 C14 177.8(5)
C13 C14 H14A 109.5
C13 C14 H14B 109.5
H14A C14 H14B 109.5
C13 C14 H14C 109.5
H14A C14 H14C 109.5
H14B C14 H14C 109.5
C3 N2 H6A 120.0
C3 N2 H6B 120.0
H6A N2 H6B 120.0
C8 O1 C2 104.08(17)
C5 O2 H3 109.5

loop_
_geom_bond_atom_site_label_1
_geom_bond_atom_site_label_2
_geom_bond_distance
C2 C3 1.369(3)
C2 O1 1.405(3)
C2 C10 1.405(3)
C3 N2 1.349(3)
C3 C9 1.452(3)
C4 C5 1.406(3)
C4 C9 1.408(3)
C4 C11 1.435(3)
C5 O2 1.342(3)
C5 C6 1.412(3)
C6 C7 1.383(3)
C6 Cl2 1.717(2)
C7 C8 1.390(3)
C7 Cl1 1.714(2)
C8 O1 1.355(2)
C8 C9 1.386(3)
C10 N1 1.143(3)
C11 N3 1.136(3)
C13 N4 1.120(4)
C13 C14 1.443(5)
C14 H14A 0.9600
C14 H14B 0.9600
C14 H14C 0.9600
N2 H6A 0.8600
N2 H6B 0.8600
O2 H3 0.8200

loop_
_geom_torsion_atom_site_label_1
_geom_torsion_atom_site_label_2
_geom_torsion_atom_site_label_3
_geom_torsion_atom_site_label_4
_geom_torsion
O1 C2 C3 N2 -178.1(2)
C10 C2 C3 N2 1.3(5)
O1 C2 C3 C9 0.0(3)
C10 C2 C3 C9 179.4(3)
C9 C4 C5 O2 179.4(2)
C11 C4 C5 O2 0.9(3)
C9 C4 C5 C6 -0.5(3)
C11 C4 C5 C6 -179.0(2)
O2 C5 C6 C7 179.2(2)
C4 C5 C6 C7 -0.9(4)
O2 C5 C6 Cl2 -1.8(3)
C4 C5 C6 Cl2 178.07(19)
C5 C6 C7 C8 1.2(4)
Cl2 C6 C7 C8 -177.76(19)
C5 C6 C7 Cl1 -177.93(19)
Cl2 C6 C7 Cl1 3.2(3)
C6 C7 C8 O1 -179.5(2)
Cl1 C7 C8 O1 -0.4(3)
C6 C7 C8 C9 -0.1(4)
Cl1 C7 C8 C9 179.01(18)
O1 C8 C9 C4 178.3(2)
C7 C8 C9 C4 -1.2(4)
O1 C8 C9 C3 -0.3(3)
C7 C8 C9 C3 -179.8(2)
C5 C4 C9 C8 1.5(3)
C11 C4 C9 C8 -180.0(2)
C5 C4 C9 C3 179.6(3)
C11 C4 C9 C3 -1.9(4)
N2 C3 C9 C8 178.3(2)
C2 C3 C9 C8 0.2(3)
N2 C3 C9 C4 0.0(5)
C2 C3 C9 C4 -178.1(3)
C3 C2 C10 N1 -17(6)
O1 C2 C10 N1 163(6)
C5 C4 C11 N3 176(9)
C9 C4 C11 N3 -3(9)
C9 C8 O1 C2 0.3(3)
C7 C8 O1 C2 179.8(2)
C3 C2 O1 C8 -0.1(3)
C10 C2 O1 C8 -179.7(2)
